data_4087233
loop_
_publ_author_name
'Garc\'ia, M. Esther'
'Garc\'ia-Viv\'o, Daniel'
'Ruiz, Miguel A.'
'S\'aez, David'

_publ_section_title
;
 Divergent Reactivity of a Phosphinidene-Bridged Dimolybdenum Complex
 Toward 1-Alkynes: P--C, P--H, C--C, and C--H Couplings
;
_journal_name_full Organometallics
_journal_paper_doi 10.1021/acs.organomet.7b00121
_journal_year 2017
_chemical_formula_moiety 'C37 H49 Mo2 O3 P'
_chemical_formula_sum 'C37 H49 Mo2 O3 P'
_chemical_formula_weight 764.61
_space_group_IT_number 14
_symmetry_cell_setting monoclinic
_symmetry_space_group_name_Hall '-P 2ybc'
_symmetry_space_group_name_H-M 'P 1 21/c 1'
_atom_sites_solution_hydrogens geom
_atom_sites_solution_primary direct
_atom_sites_solution_secondary difmap
_audit_creation_method SHELXL-97
_cell_angle_alpha 90.00
_cell_angle_beta 102.01(3)
_cell_angle_gamma 90.00
_cell_formula_units_Z 4
_cell_length_a 15.848(3)
_cell_length_b 11.293(2)
_cell_length_c 19.294(4)
_cell_measurement_reflns_used 109
_cell_measurement_temperature 100(2)
_cell_measurement_theta_max 27.40
_cell_measurement_theta_min 2.23
_cell_volume 3377.5(12)
_computing_cell_refinement 'SAINT (Bruker, 2001)'
_computing_data_collection 'SMART (Bruker, 2001)'
_computing_data_reduction 'SHELXTL (Bruker, 2001)'
_computing_molecular_graphics 'SHELXTL (Bruker, 2001)'
_computing_publication_material 'SHELXTL (Bruker, 2001)'
_computing_structure_refinement 'SHELXTL (Bruker, 2001)'
_computing_structure_solution 'SHELXTL (Bruker, 2001)'
_diffrn_ambient_temperature 100(2)
_diffrn_detector 'CCD plate'
_diffrn_detector_area_resol_mean 8.366
_diffrn_detector_type 'Bruker-AXS SMART APEX'
_diffrn_measured_fraction_theta_full 0.999
_diffrn_measured_fraction_theta_max 0.999
_diffrn_measurement_details 'frames, 0.3\% width'
_diffrn_measurement_device 'three-circle diffractometer'
_diffrn_measurement_device_type 'Bruker-AXS D8'
_diffrn_measurement_method '\w scans'
_diffrn_measurement_specimen_support 'glass fibre'
_diffrn_radiation_collimation monocap
_diffrn_radiation_monochromator graphite
_diffrn_radiation_probe x-ray
_diffrn_radiation_type 'Mo K\a'
_diffrn_radiation_wavelength 0.71074
_diffrn_reflns_av_R_equivalents 0.0406
_diffrn_reflns_av_sigmaI/netI 0.0669
_diffrn_reflns_limit_h_max 15
_diffrn_reflns_limit_h_min -20
_diffrn_reflns_limit_k_max 14
_diffrn_reflns_limit_k_min -14
_diffrn_reflns_limit_l_max 25
_diffrn_reflns_limit_l_min -25
_diffrn_reflns_number 23827
_diffrn_reflns_theta_full 27.48
_diffrn_reflns_theta_max 27.48
_diffrn_reflns_theta_min 2.10
_diffrn_source 'sealed X-ray tube'
_diffrn_source_current 40
_diffrn_source_power 2
_diffrn_source_target Mo
_diffrn_source_voltage 50
_exptl_absorpt_coefficient_mu 0.825
_exptl_absorpt_correction_T_max 0.940407
_exptl_absorpt_correction_T_min 0.875385
_exptl_absorpt_correction_type multi-scan
_exptl_absorpt_process_details 'SADABS (Sheldrick, 2001)'
_exptl_crystal_colour Red
_exptl_crystal_density_diffrn 1.504
_exptl_crystal_density_meas ?
_exptl_crystal_density_method 'not measured'
_exptl_crystal_description Plate
_exptl_crystal_F_000 1576
_exptl_crystal_size_max 0.15
_exptl_crystal_size_mid 0.13
_exptl_crystal_size_min 0.04
_refine_diff_density_max 0.686
_refine_diff_density_min -0.563
_refine_diff_density_rms 0.084
_refine_ls_extinction_method none
_refine_ls_goodness_of_fit_ref 0.861
_refine_ls_hydrogen_treatment constr
_refine_ls_matrix_type full
_refine_ls_number_parameters 399
_refine_ls_number_reflns 7744
_refine_ls_number_restraints 0
_refine_ls_restrained_S_all 0.861
_refine_ls_R_factor_all 0.0507
_refine_ls_R_factor_gt 0.0325
_refine_ls_shift/su_max 0.000
_refine_ls_shift/su_mean 0.000
_refine_ls_structure_factor_coef Fsqd
_refine_ls_weighting_details 'calc w=1/[\s^2^(Fo^2^)+(0.0187P)^2^+0.0000P] where P=(Fo^2^+2Fc^2^)/3'
_refine_ls_weighting_scheme calc
_refine_ls_wR_factor_gt 0.0559
_refine_ls_wR_factor_ref 0.0595
_reflns_number_gt 5799
_reflns_number_total 7744
_reflns_threshold_expression >2sigma(I)
_cod_data_source_file om7b00121_si_003.cif
_cod_data_source_block compound3cis
_cod_depositor_comments
;
The following automatic conversions were performed:

'_symmetry_cell_setting' value 'Monoclinic' changed to 'monoclinic'
according to
/home/data/users/saulius/crontab/automatic-downloads/rss-feeds/ACS/lib/dictionaries/cif_core.dic
dictionary named 'cif_core.dic' version 2.4.2 from 2011-04-26.

'_diffrn_radiation_probe' value 'X-ray' changed to 'x-ray' according
to
/home/data/users/saulius/crontab/automatic-downloads/rss-feeds/ACS/lib/dictionaries/cif_core.dic
dictionary named 'cif_core.dic' version 2.4.2 from 2011-04-26.

'_exptl_crystal_density_meas' value 'none' was changed to '?' - the
value is perceived as not measured.

Automatic conversion script
Id: cif_fix_values 4973 2017-02-22 13:04:09Z antanas 

The following automatic conversions were performed:

data name '_diffrn_specimen_support' was replaced with
'_diffrn_measurement_specimen_support' as specified in the
replacement file 'data/replacement-values/replacement_tags.lst'.

Automatic conversion script
Id: cif_correct_tags 9268 2022-04-12 08:56:07Z antanas 
;
_cod_original_sg_symbol_H-M P2(1)/c
_cod_database_code 4087233

loop_
_symmetry_equiv_pos_as_xyz
'x, y, z'
'-x, y+1/2, -z+1/2'
'-x, -y, -z'
'x, -y-1/2, z-1/2'

loop_
_atom_site_label
_atom_site_type_symbol
_atom_site_fract_x
_atom_site_fract_y
_atom_site_fract_z
_atom_site_U_iso_or_equiv
_atom_site_adp_type
_atom_site_occupancy
_atom_site_symmetry_multiplicity
_atom_site_calc_flag
_atom_site_refinement_flags
Mo1 Mo 0.172339(15) 0.45731(2) 0.099770(12) 0.01481(6) Uani 1 1 d .
Mo2 Mo 0.180214(15) 0.28850(2) 0.221326(12) 0.01608(6) Uani 1 1 d .
O1 O 0.05692(11) 0.35396(17) 0.06906(10) 0.0210(5) Uani 1 1 d .
C1 C 0.06889(18) 0.2477(3) 0.09412(14) 0.0229(7) Uani 1 1 d .
H9 H 0.0212 0.2052 0.1013 0.027 Uiso 1 1 calc R
C2 C 0.15053(17) 0.1933(2) 0.11104(14) 0.0185(6) Uani 1 1 d .
C3 C 0.21802(17) 0.2794(2) 0.11937(13) 0.0158(6) Uani 1 1 d .
H300 H 0.2768 0.2573 0.1159 0.019 Uiso 1 1 calc R
P3 P 0.27617(4) 0.45604(6) 0.21256(4) 0.01405(15) Uani 1 1 d .
C31 C 0.32794(17) 0.5592(2) 0.28614(13) 0.0147(6) Uani 1 1 d .
C32 C 0.41814(17) 0.5440(2) 0.29875(13) 0.0141(6) Uani 1 1 d .
C33 C 0.47308(17) 0.5937(2) 0.35702(13) 0.0157(6) Uani 1 1 d .
H35 H 0.5323 0.5825 0.3630 0.019 Uiso 1 1 calc R
C34 C 0.44094(18) 0.6599(2) 0.40643(14) 0.0157(6) Uani 1 1 d .
C35 C 0.35277(18) 0.6822(2) 0.39057(14) 0.0194(6) Uani 1 1 d .
H33 H 0.3305 0.7293 0.4220 0.023 Uiso 1 1 calc R
C36 C 0.29535(18) 0.6394(2) 0.33141(14) 0.0167(6) Uani 1 1 d .
C41 C 0.45378(17) 0.4823(2) 0.24058(14) 0.0140(6) Uani 1 1 d .
C42 C 0.38373(15) 0.3959(2) 0.20670(13) 0.0134(6) Uani 1 1 d .
H52A H 0.3928 0.3202 0.2309 0.016 Uiso 1 1 calc R
H52B H 0.3863 0.3836 0.1574 0.016 Uiso 1 1 calc R
C43 C 0.46782(18) 0.5795(2) 0.18842(14) 0.0191(6) Uani 1 1 d .
H51A H 0.4882 0.5444 0.1497 0.029 Uiso 1 1 calc R
H51B H 0.5097 0.6352 0.2123 0.029 Uiso 1 1 calc R
H51C H 0.4143 0.6197 0.1707 0.029 Uiso 1 1 calc R
C44 C 0.53900(17) 0.4164(2) 0.26656(14) 0.0181(6) Uani 1 1 d .
H50A H 0.5333 0.3637 0.3043 0.027 Uiso 1 1 calc R
H50B H 0.5841 0.4725 0.2834 0.027 Uiso 1 1 calc R
H50C H 0.5530 0.3717 0.2282 0.027 Uiso 1 1 calc R
C45 C 0.49745(18) 0.7152(2) 0.47268(14) 0.0181(6) Uani 1 1 d .
C46 C 0.59188(18) 0.6787(3) 0.48334(15) 0.0269(7) Uani 1 1 d .
H48A H 0.5964 0.5942 0.4886 0.040 Uiso 1 1 calc R
H48B H 0.6243 0.7161 0.5252 0.040 Uiso 1 1 calc R
H48C H 0.6143 0.7027 0.4430 0.040 Uiso 1 1 calc R
C47 C 0.4932(2) 0.8507(2) 0.46657(15) 0.0272(7) Uani 1 1 d .
H47A H 0.5138 0.8752 0.4254 0.041 Uiso 1 1 calc R
H47B H 0.5286 0.8853 0.5081 0.041 Uiso 1 1 calc R
H47C H 0.4346 0.8763 0.4624 0.041 Uiso 1 1 calc R
C48 C 0.46397(19) 0.6795(3) 0.53897(14) 0.0264(7) Uani 1 1 d .
H46A H 0.4043 0.7012 0.5329 0.040 Uiso 1 1 calc R
H46B H 0.4969 0.7196 0.5796 0.040 Uiso 1 1 calc R
H46C H 0.4698 0.5955 0.5458 0.040 Uiso 1 1 calc R
C49 C 0.20444(18) 0.6933(3) 0.31473(14) 0.0213(7) Uani 1 1 d .
C50 C 0.1894(2) 0.7846(3) 0.36940(16) 0.0338(8) Uani 1 1 d .
H43A H 0.1322 0.8164 0.3555 0.051 Uiso 1 1 calc R
H43B H 0.2308 0.8474 0.3722 0.051 Uiso 1 1 calc R
H43C H 0.1957 0.7473 0.4149 0.051 Uiso 1 1 calc R
C51 C 0.13477(18) 0.5994(3) 0.31065(15) 0.0264(7) Uani 1 1 d .
H42A H 0.1442 0.5375 0.2790 0.040 Uiso 1 1 calc R
H42B H 0.0792 0.6346 0.2934 0.040 Uiso 1 1 calc R
H42C H 0.1370 0.5669 0.3570 0.040 Uiso 1 1 calc R
C52 C 0.19675(19) 0.7610(2) 0.24377(15) 0.0251(7) Uani 1 1 d .
H44A H 0.2051 0.7068 0.2074 0.038 Uiso 1 1 calc R
H44B H 0.2399 0.8219 0.2492 0.038 Uiso 1 1 calc R
H44C H 0.1405 0.7961 0.2307 0.038 Uiso 1 1 calc R
C4 C 0.09007(18) 0.5625(3) 0.13610(14) 0.0222(7) Uani 1 1 d .
O4 O 0.03881(13) 0.6274(2) 0.14693(11) 0.0330(5) Uani 1 1 d .
C5 C 0.06987(19) 0.3663(3) 0.21944(14) 0.0229(7) Uani 1 1 d .
O5 O 0.00376(12) 0.40352(19) 0.22636(11) 0.0295(5) Uani 1 1 d .
C11 C 0.22032(19) 0.6214(3) 0.05291(15) 0.0240(7) Uani 1 1 d .
H22 H 0.2329 0.6889 0.0808 0.029 Uiso 1 1 calc R
C12 C 0.13988(19) 0.5923(3) 0.00907(15) 0.0279(8) Uani 1 1 d .
H21 H 0.0897 0.6373 0.0029 0.034 Uiso 1 1 calc R
C13 C 0.14934(19) 0.4835(3) -0.02331(14) 0.0259(7) Uani 1 1 d .
H25 H 0.1061 0.4436 -0.0546 0.031 Uiso 1 1 calc R
C14 C 0.23394(19) 0.4448(3) -0.00098(14) 0.0214(7) Uani 1 1 d .
H24 H 0.2572 0.3754 -0.0150 0.026 Uiso 1 1 calc R
C15 C 0.27791(18) 0.5289(3) 0.04641(14) 0.0208(7) Uani 1 1 d .
H23 H 0.3354 0.5245 0.0697 0.025 Uiso 1 1 calc R
C21 C 0.2005(2) 0.2846(3) 0.34345(15) 0.0310(8) Uani 1 1 d .
H2 H 0.1842 0.3495 0.3673 0.037 Uiso 1 1 calc R
C22 C 0.1482(2) 0.1873(3) 0.31638(16) 0.0327(8) Uani 1 1 d .
H1 H 0.0909 0.1763 0.3194 0.039 Uiso 1 1 calc R
C23 C 0.19730(19) 0.1104(3) 0.28425(15) 0.0271(7) Uani 1 1 d .
H5 H 0.1779 0.0399 0.2616 0.033 Uiso 1 1 calc R
C24 C 0.28082(18) 0.1569(3) 0.29171(14) 0.0217(7) Uani 1 1 d .
H4 H 0.3266 0.1223 0.2759 0.026 Uiso 1 1 calc R
C25 C 0.28232(19) 0.2649(3) 0.32747(14) 0.0250(7) Uani 1 1 d .
H3 H 0.3295 0.3154 0.3389 0.030 Uiso 1 1 calc R
C201 C 0.15988(18) 0.0626(3) 0.09210(15) 0.0213(7) Uani 1 1 d .
C202 C 0.1546(2) 0.0607(3) 0.01157(15) 0.0308(8) Uani 1 1 d .
H95A H 0.2010 0.1067 0.0005 0.046 Uiso 1 1 calc R
H95B H 0.1004 0.0937 -0.0122 0.046 Uiso 1 1 calc R
H95C H 0.1590 -0.0195 -0.0038 0.046 Uiso 1 1 calc R
C203 C 0.08571(19) -0.0146(3) 0.10791(16) 0.0305(8) Uani 1 1 d .
H94A H 0.0948 -0.0956 0.0961 0.046 Uiso 1 1 calc R
H94B H 0.0318 0.0127 0.0801 0.046 Uiso 1 1 calc R
H94C H 0.0844 -0.0090 0.1573 0.046 Uiso 1 1 calc R
C204 C 0.24658(18) 0.0088(2) 0.12747(15) 0.0250(7) Uani 1 1 d .
H93A H 0.2924 0.0589 0.1192 0.038 Uiso 1 1 calc R
H93B H 0.2522 -0.0683 0.1079 0.038 Uiso 1 1 calc R
H93C H 0.2496 0.0020 0.1775 0.038 Uiso 1 1 calc R

loop_
_atom_site_aniso_label
_atom_site_aniso_U_11
_atom_site_aniso_U_22
_atom_site_aniso_U_33
_atom_site_aniso_U_23
_atom_site_aniso_U_13
_atom_site_aniso_U_12
Mo1 0.01228(12) 0.02196(13) 0.00984(12) 0.00209(10) 0.00144(10) 0.00063(11)
Mo2 0.01243(13) 0.02461(14) 0.01106(12) 0.00310(11) 0.00212(10) -0.00198(11)
O1 0.0141(11) 0.0288(12) 0.0180(11) 0.0047(9) -0.0015(9) 0.0006(9)
C1 0.0161(16) 0.0355(18) 0.0165(15) 0.0026(13) 0.0021(13) -0.0068(13)
C2 0.0174(15) 0.0256(16) 0.0110(14) 0.0027(12) -0.0002(12) -0.0037(13)
C3 0.0136(14) 0.0208(15) 0.0121(14) 0.0004(12) 0.0004(11) -0.0004(12)
P3 0.0122(4) 0.0192(4) 0.0106(3) 0.0002(3) 0.0021(3) 0.0015(3)
C31 0.0166(15) 0.0180(14) 0.0093(13) 0.0030(11) 0.0023(11) 0.0000(12)
C32 0.0172(15) 0.0121(13) 0.0126(14) 0.0017(11) 0.0024(12) 0.0004(12)
C33 0.0156(15) 0.0181(15) 0.0135(14) 0.0006(11) 0.0030(12) 0.0000(12)
C34 0.0229(16) 0.0130(14) 0.0107(14) 0.0010(11) 0.0026(12) -0.0014(12)
C35 0.0280(17) 0.0170(15) 0.0138(15) 0.0000(12) 0.0057(13) 0.0054(12)
C36 0.0195(16) 0.0176(15) 0.0127(14) -0.0001(12) 0.0031(12) 0.0029(12)
C41 0.0118(14) 0.0163(15) 0.0141(14) -0.0029(11) 0.0033(12) -0.0015(11)
C42 0.0112(14) 0.0176(14) 0.0115(14) -0.0009(11) 0.0025(11) 0.0009(11)
C43 0.0236(16) 0.0196(15) 0.0152(15) -0.0036(12) 0.0065(13) -0.0037(12)
C44 0.0166(15) 0.0216(15) 0.0160(15) -0.0028(12) 0.0034(12) 0.0004(12)
C45 0.0227(16) 0.0175(15) 0.0137(14) -0.0004(12) 0.0024(12) -0.0024(13)
C46 0.0272(18) 0.0324(18) 0.0184(16) -0.0100(14) -0.0019(14) -0.0057(14)
C47 0.037(2) 0.0246(17) 0.0198(17) -0.0040(13) 0.0058(15) -0.0061(14)
C48 0.0349(19) 0.0274(18) 0.0160(15) 0.0002(13) 0.0031(14) -0.0062(14)
C49 0.0216(16) 0.0272(17) 0.0143(15) -0.0046(13) 0.0020(13) 0.0102(13)
C50 0.0300(19) 0.043(2) 0.0260(18) -0.0094(16) 0.0000(15) 0.0172(16)
C51 0.0225(17) 0.0395(19) 0.0181(16) 0.0013(14) 0.0063(14) 0.0095(14)
C52 0.0240(17) 0.0265(17) 0.0234(17) 0.0002(13) 0.0020(14) 0.0112(13)
C4 0.0161(16) 0.0348(19) 0.0143(15) 0.0012(13) -0.0001(13) 0.0002(14)
O4 0.0210(12) 0.0497(15) 0.0272(13) -0.0031(11) 0.0025(10) 0.0125(11)
C5 0.0228(17) 0.0332(18) 0.0126(15) 0.0011(13) 0.0034(13) -0.0080(14)
O5 0.0148(11) 0.0468(14) 0.0277(12) -0.0016(10) 0.0064(10) 0.0026(10)
C11 0.0357(19) 0.0219(16) 0.0164(16) 0.0017(13) 0.0097(14) -0.0016(14)
C12 0.0216(17) 0.042(2) 0.0215(17) 0.0168(15) 0.0077(14) 0.0122(15)
C13 0.0245(18) 0.044(2) 0.0084(14) 0.0047(14) 0.0009(13) -0.0113(15)
C14 0.0295(18) 0.0240(16) 0.0134(15) 0.0032(13) 0.0109(13) 0.0016(14)
C15 0.0143(15) 0.0367(18) 0.0113(14) 0.0086(13) 0.0026(12) 0.0014(13)
C21 0.045(2) 0.037(2) 0.0113(15) 0.0075(14) 0.0062(15) 0.0118(17)
C22 0.0197(17) 0.056(2) 0.0235(17) 0.0202(16) 0.0066(14) -0.0020(16)
C23 0.0305(19) 0.0278(18) 0.0196(17) 0.0090(14) -0.0024(14) -0.0070(15)
C24 0.0183(16) 0.0290(17) 0.0166(15) 0.0073(13) 0.0006(13) 0.0032(13)
C25 0.0247(18) 0.0334(19) 0.0138(15) 0.0075(13) -0.0033(13) -0.0052(14)
C201 0.0197(16) 0.0257(17) 0.0165(15) 0.0002(13) -0.0010(13) -0.0048(13)
C202 0.0341(19) 0.0327(19) 0.0228(17) -0.0050(15) -0.0001(15) -0.0031(15)
C203 0.0247(18) 0.0318(19) 0.0314(19) 0.0029(15) -0.0021(15) -0.0104(14)
C204 0.0282(18) 0.0208(16) 0.0246(17) -0.0010(13) 0.0019(14) -0.0045(13)

loop_
_atom_type_symbol
_atom_type_description
_atom_type_scat_dispersion_real
_atom_type_scat_dispersion_imag
_atom_type_scat_source
C C 0.0033 0.0016 'International Tables Vol C Tables 4.2.6.8 and 6.1.1.4'
H H 0.0000 0.0000 'International Tables Vol C Tables 4.2.6.8 and 6.1.1.4'
O O 0.0106 0.0060 'International Tables Vol C Tables 4.2.6.8 and 6.1.1.4'
P P 0.1023 0.0942 'International Tables Vol C Tables 4.2.6.8 and 6.1.1.4'
Mo Mo -1.6832 0.6857 'International Tables Vol C Tables 4.2.6.8 and 6.1.1.4'

loop_
_geom_angle_atom_site_label_1
_geom_angle_atom_site_label_2
_geom_angle_atom_site_label_3
_geom_angle
C4 Mo1 C3 135.86(11)
C4 Mo1 O1 80.74(10)
C3 Mo1 O1 77.07(9)
C4 Mo1 C11 87.21(11)
C3 Mo1 C11 135.20(10)
O1 Mo1 C11 132.31(9)
C4 Mo1 C15 122.71(11)
C3 Mo1 C15 99.15(10)
O1 Mo1 C15 136.82(9)
C11 Mo1 C15 36.11(10)
C4 Mo1 C12 79.25(11)
C3 Mo1 C12 140.42(10)
O1 Mo1 C12 96.18(10)
C11 Mo1 C12 36.13(10)
C15 Mo1 C12 59.42(10)
C4 Mo1 C13 107.78(11)
C3 Mo1 C13 105.82(10)
O1 Mo1 C13 81.09(9)
C11 Mo1 C13 59.09(10)
C15 Mo1 C13 58.24(10)
C12 Mo1 C13 35.10(10)
C4 Mo1 C14 137.67(11)
C3 Mo1 C14 84.64(10)
O1 Mo1 C14 102.44(9)
C11 Mo1 C14 59.16(10)
C15 Mo1 C14 35.06(9)
C12 Mo1 C14 58.42(10)
C13 Mo1 C14 34.42(9)
C4 Mo1 P3 93.37(8)
C3 Mo1 P3 72.34(7)
O1 Mo1 P3 128.38(5)
C11 Mo1 P3 98.10(8)
C15 Mo1 P3 89.01(7)
C12 Mo1 P3 133.31(9)
C13 Mo1 P3 146.91(8)
C14 Mo1 P3 114.68(7)
C4 Mo1 Mo2 91.58(8)
C3 Mo1 Mo2 46.34(7)
O1 Mo1 Mo2 76.42(5)
C11 Mo1 Mo2 150.34(8)
C15 Mo1 Mo2 131.32(7)
C12 Mo1 Mo2 169.13(7)
C13 Mo1 Mo2 147.45(8)
C14 Mo1 Mo2 130.51(7)
P3 Mo1 Mo2 52.36(2)
C5 Mo2 C3 114.77(11)
C5 Mo2 C22 83.86(11)
C3 Mo2 C22 147.56(11)
C5 Mo2 C21 87.79(11)
C3 Mo2 C21 156.24(11)
C22 Mo2 C21 35.54(11)
C5 Mo2 C23 113.83(11)
C3 Mo2 C23 113.93(10)
C22 Mo2 C23 34.97(10)
C21 Mo2 C23 58.48(11)
C5 Mo2 C2 100.37(11)
C3 Mo2 C2 36.66(9)
C22 Mo2 C2 117.34(11)
C21 Mo2 C2 151.19(11)
C23 Mo2 C2 93.24(10)
C5 Mo2 C25 121.35(11)
C3 Mo2 C25 120.96(10)
C22 Mo2 C25 58.35(10)
C21 Mo2 C25 35.29(10)
C23 Mo2 C25 57.59(10)
C2 Mo2 C25 135.42(10)
C5 Mo2 C24 141.39(11)
C3 Mo2 C24 102.02(10)
C22 Mo2 C24 58.00(10)
C21 Mo2 C24 58.22(10)
C23 Mo2 C24 34.55(9)
C2 Mo2 C24 102.42(10)
C25 Mo2 C24 34.38(9)
C5 Mo2 P3 102.56(9)
C3 Mo2 P3 71.51(7)
C22 Mo2 P3 132.75(9)
C21 Mo2 P3 97.37(9)
C23 Mo2 P3 133.86(8)
C2 Mo2 P3 107.54(7)
C25 Mo2 P3 79.81(7)
C24 Mo2 P3 99.74(7)
C5 Mo2 Mo1 78.94(8)
C3 Mo2 Mo1 45.44(7)
C22 Mo2 Mo1 162.78(8)
C21 Mo2 Mo1 141.46(8)
C23 Mo2 Mo1 158.99(8)
C2 Mo2 Mo1 67.32(7)
C25 Mo2 Mo1 131.49(7)
C24 Mo2 Mo1 138.91(7)
P3 Mo2 Mo1 51.91(3)
C1 O1 Mo1 110.54(17)
O1 C1 C2 123.3(3)
O1 C1 H9 118.4
C2 C1 H9 118.4
C1 C2 C3 111.0(3)
C1 C2 C201 119.6(2)
C3 C2 C201 125.0(2)
C1 C2 Mo2 90.65(18)
C3 C2 Mo2 65.26(14)
C201 C2 Mo2 130.27(18)
C2 C3 Mo1 113.62(19)
C2 C3 Mo2 78.07(15)
Mo1 C3 Mo2 88.22(10)
C2 C3 H300 121.2
Mo1 C3 H300 121.2
Mo2 C3 H300 121.2
C42 P3 C31 90.60(12)
C42 P3 Mo1 113.86(9)
C31 P3 Mo1 140.76(9)
C42 P3 Mo2 108.15(9)
C31 P3 Mo2 127.04(8)
Mo1 P3 Mo2 75.73(3)
C32 C31 C36 117.0(2)
C32 C31 P3 108.76(19)
C36 C31 P3 134.1(2)
C33 C32 C31 122.2(2)
C33 C32 C41 120.9(2)
C31 C32 C41 116.5(2)
C32 C33 C34 121.0(3)
C32 C33 H35 119.5
C34 C33 H35 119.5
C33 C34 C35 116.2(2)
C33 C34 C45 123.9(2)
C35 C34 C45 119.7(2)
C34 C35 C36 125.1(3)
C34 C35 H33 117.5
C36 C35 H33 117.5
C35 C36 C31 117.7(2)
C35 C36 C49 117.4(2)
C31 C36 C49 124.5(2)
C42 C41 C32 105.1(2)
C42 C41 C44 110.1(2)
C32 C41 C44 114.7(2)
C42 C41 C43 111.7(2)
C32 C41 C43 106.4(2)
C44 C41 C43 108.9(2)
C41 C42 P3 109.64(17)
C41 C42 H52A 109.7
P3 C42 H52A 109.7
C41 C42 H52B 109.7
P3 C42 H52B 109.7
H52A C42 H52B 108.2
C41 C43 H51A 109.5
C41 C43 H51B 109.5
H51A C43 H51B 109.5
C41 C43 H51C 109.5
H51A C43 H51C 109.5
H51B C43 H51C 109.5
C41 C44 H50A 109.5
C41 C44 H50B 109.5
H50A C44 H50B 109.5
C41 C44 H50C 109.5
H50A C44 H50C 109.5
H50B C44 H50C 109.5
C46 C45 C34 112.9(2)
C46 C45 C47 107.9(2)
C34 C45 C47 109.5(2)
C46 C45 C48 108.4(2)
C34 C45 C48 110.1(2)
C47 C45 C48 108.0(2)
C45 C46 H48A 109.5
C45 C46 H48B 109.5
H48A C46 H48B 109.5
C45 C46 H48C 109.5
H48A C46 H48C 109.5
H48B C46 H48C 109.5
C45 C47 H47A 109.5
C45 C47 H47B 109.5
H47A C47 H47B 109.5
C45 C47 H47C 109.5
H47A C47 H47C 109.5
H47B C47 H47C 109.5
C45 C48 H46A 109.5
C45 C48 H46B 109.5
H46A C48 H46B 109.5
C45 C48 H46C 109.5
H46A C48 H46C 109.5
H46B C48 H46C 109.5
C51 C49 C50 106.9(2)
C51 C49 C36 111.9(2)
C50 C49 C36 113.4(2)
C51 C49 C52 112.0(2)
C50 C49 C52 106.4(2)
C36 C49 C52 106.2(2)
C49 C50 H43A 109.5
C49 C50 H43B 109.5
H43A C50 H43B 109.5
C49 C50 H43C 109.5
H43A C50 H43C 109.5
H43B C50 H43C 109.5
C49 C51 H42A 109.5
C49 C51 H42B 109.5
H42A C51 H42B 109.5
C49 C51 H42C 109.5
H42A C51 H42C 109.5
H42B C51 H42C 109.5
C49 C52 H44A 109.5
C49 C52 H44B 109.5
H44A C52 H44B 109.5
C49 C52 H44C 109.5
H44A C52 H44C 109.5
H44B C52 H44C 109.5
O4 C4 Mo1 170.1(2)
O5 C5 Mo2 170.8(2)
C15 C11 C12 107.1(3)
C15 C11 Mo1 72.90(16)
C12 C11 Mo1 73.28(17)
C15 C11 H22 126.5
C12 C11 H22 126.5
Mo1 C11 H22 119.3
C13 C12 C11 107.7(3)
C13 C12 Mo1 74.32(16)
C11 C12 Mo1 70.58(16)
C13 C12 H21 126.1
C11 C12 H21 126.1
Mo1 C12 H21 120.7
C14 C13 C12 108.9(3)
C14 C13 Mo1 73.14(16)
C12 C13 Mo1 70.58(16)
C14 C13 H25 125.6
C12 C13 H25 125.6
Mo1 C13 H25 122.4
C13 C14 C15 107.8(3)
C13 C14 Mo1 72.44(16)
C15 C14 Mo1 69.84(15)
C13 C14 H24 126.1
C15 C14 H24 126.1
Mo1 C14 H24 123.3
C14 C15 C11 108.5(3)
C14 C15 Mo1 75.09(16)
C11 C15 Mo1 70.99(15)
C14 C15 H23 125.7
C11 C15 H23 125.7
Mo1 C15 H23 119.9
C22 C21 C25 107.0(3)
C22 C21 Mo2 71.99(17)
C25 C21 Mo2 73.71(16)
C22 C21 H2 126.5
C25 C21 H2 126.5
Mo2 C21 H2 119.7
C23 C22 C21 108.1(3)
C23 C22 Mo2 73.71(17)
C21 C22 Mo2 72.47(17)
C23 C22 H1 125.9
C21 C22 H1 125.9
Mo2 C22 H1 119.7
C22 C23 C24 108.9(3)
C22 C23 Mo2 71.32(17)
C24 C23 Mo2 74.71(17)
C22 C23 H5 125.6
C24 C23 H5 125.6
Mo2 C23 H5 120.1
C25 C24 C23 107.2(3)
C25 C24 Mo2 71.24(16)
C23 C24 Mo2 70.75(16)
C25 C24 H4 126.4
C23 C24 H4 126.4
Mo2 C24 H4 123.3
C24 C25 C21 108.8(3)
C24 C25 Mo2 74.38(16)
C21 C25 Mo2 71.01(16)
C24 C25 H3 125.6
C21 C25 H3 125.6
Mo2 C25 H3 120.7
C204 C201 C2 113.5(2)
C204 C201 C202 107.5(2)
C2 C201 C202 105.4(2)
C204 C201 C203 109.8(2)
C2 C201 C203 112.4(2)
C202 C201 C203 107.9(2)
C201 C202 H95A 109.5
C201 C202 H95B 109.5
H95A C202 H95B 109.5
C201 C202 H95C 109.5
H95A C202 H95C 109.5
H95B C202 H95C 109.5
C201 C203 H94A 109.5
C201 C203 H94B 109.5
H94A C203 H94B 109.5
C201 C203 H94C 109.5
H94A C203 H94C 109.5
H94B C203 H94C 109.5
C201 C204 H93A 109.5
C201 C204 H93B 109.5
H93A C204 H93B 109.5
C201 C204 H93C 109.5
H93A C204 H93C 109.5
H93B C204 H93C 109.5

loop_
_geom_bond_atom_site_label_1
_geom_bond_atom_site_label_2
_geom_bond_distance
Mo1 C4 1.996(3)
Mo1 C3 2.142(3)
Mo1 O1 2.1466(19)
Mo1 C11 2.262(3)
Mo1 C15 2.287(3)
Mo1 C12 2.297(3)
Mo1 C13 2.345(3)
Mo1 C14 2.354(3)
Mo1 P3 2.4400(11)
Mo1 Mo2 3.0047(5)
Mo2 C5 1.951(3)
Mo2 C3 2.175(3)
Mo2 C22 2.305(3)
Mo2 C21 2.311(3)
Mo2 C23 2.336(3)
Mo2 C2 2.343(3)
Mo2 C25 2.346(3)
Mo2 C24 2.387(3)
Mo2 P3 2.4552(8)
O1 C1 1.292(3)
C1 C2 1.408(4)
C1 H9 0.9300
C2 C3 1.430(4)
C2 C201 1.535(4)
C3 H300 0.9800
P3 C42 1.860(2)
P3 C31 1.887(3)
C31 C32 1.410(3)
C31 C36 1.428(3)
C32 C33 1.389(3)
C32 C41 1.526(3)
C33 C34 1.389(3)
C33 H35 0.9300
C34 C35 1.390(4)
C34 C45 1.533(4)
C35 C36 1.390(4)
C35 H33 0.9300
C36 C49 1.535(4)
C41 C42 1.520(3)
C41 C44 1.532(3)
C41 C43 1.536(3)
C42 H52A 0.9700
C42 H52B 0.9700
C43 H51A 0.9600
C43 H51B 0.9600
C43 H51C 0.9600
C44 H50A 0.9600
C44 H50B 0.9600
C44 H50C 0.9600
C45 C46 1.525(4)
C45 C47 1.535(4)
C45 C48 1.537(4)
C46 H48A 0.9600
C46 H48B 0.9600
C46 H48C 0.9600
C47 H47A 0.9600
C47 H47B 0.9600
C47 H47C 0.9600
C48 H46A 0.9600
C48 H46B 0.9600
C48 H46C 0.9600
C49 C51 1.521(4)
C49 C50 1.529(4)
C49 C52 1.550(4)
C50 H43A 0.9600
C50 H43B 0.9600
C50 H43C 0.9600
C51 H42A 0.9600
C51 H42B 0.9600
C51 H42C 0.9600
C52 H44A 0.9600
C52 H44B 0.9600
C52 H44C 0.9600
C4 O4 1.145(3)
C5 O5 1.162(3)
C11 C15 1.410(4)
C11 C12 1.414(4)
C11 H22 0.9300
C12 C13 1.400(4)
C12 H21 0.9300
C13 C14 1.390(4)
C13 H25 0.9300
C14 C15 1.399(4)
C14 H24 0.9300
C15 H23 0.9300
C21 C22 1.409(4)
C21 C25 1.412(4)
C21 H2 0.9300
C22 C23 1.395(4)
C22 H1 0.9300
C23 C24 1.403(4)
C23 H5 0.9300
C24 C25 1.399(4)
C24 H4 0.9300
C25 H3 0.9300
C201 C204 1.527(4)
C201 C202 1.539(4)
C201 C203 1.544(4)
C202 H95A 0.9600
C202 H95B 0.9600
C202 H95C 0.9600
C203 H94A 0.9600
C203 H94B 0.9600
C203 H94C 0.9600
C204 H93A 0.9600
C204 H93B 0.9600
C204 H93C 0.9600
